data_7708267
loop_
_publ_author_name
'Hu, Jun-Jie'
'Li, Yu-Guang'
'Wen, He-Rui'
'Liu, Sui-Jun'
'Peng, Yan'
'Liu, Cai-Ming'

_publ_section_title
;
 Family of Lanthanide Metal-Organic Frameworks Based on Redox-Active
 Tetrathiafulvalene-Dicarboxylic Ligand Showing Slow Relaxation of
 Magnetisation and Electronic Conductivity
;
_journal_name_full 'Dalton Transactions'
_journal_paper_doi 10.1039/D1DT01851E
_journal_year 2021
_chemical_formula_moiety 'C60 H44 Gd4 N4 O30 S24, 4(C3 H7 N O)'
_chemical_formula_sum 'C72 H72 Gd4 N8 O34 S24'
_chemical_formula_weight 2991.81
_space_group_crystal_system monoclinic
_space_group_IT_number 14
_space_group_name_Hall '-P 2yn'
_space_group_name_H-M_alt 'P 1 21/n 1'
_atom_sites_solution_hydrogens mixed
_audit_creation_date 2020-10-29
_audit_creation_method
;
Olex2 1.3
(compiled 2020.07.31 svn.rc2a77460 for OlexSys, GUI svn.r6145)
;
_audit_update_record
;
2020-11-09 deposited with the CCDC.	2021-09-08 downloaded from the CCDC.
;
_cell_angle_alpha 90
_cell_angle_beta 102.869(12)
_cell_angle_gamma 90
_cell_formula_units_Z 4
_cell_length_a 17.6826(7)
_cell_length_b 23.109(5)
_cell_length_c 26.232(9)
_cell_measurement_reflns_used 17757
_cell_measurement_temperature 293(2)
_cell_measurement_theta_max 3.5530
_cell_measurement_theta_min 29.0730
_cell_volume 10450(4)
_computing_cell_refinement 'CrysAlisPro 1.171.39.46 (Rigaku OD, 2018)'
_computing_data_collection 'CrysAlisPro 1.171.39.46 (Rigaku OD, 2018)'
_computing_data_reduction 'CrysAlisPro 1.171.39.46 (Rigaku OD, 2018)'
_computing_molecular_graphics 'Olex2 1.3 (Dolomanov et al., 2009)'
_computing_publication_material 'Olex2 1.3 (Dolomanov et al., 2009)'
_computing_structure_refinement 'SHELXL 2018/3 (Sheldrick, 2015)'
_computing_structure_solution 'SHELXT 2014/5 (Sheldrick, 2014)'
_diffrn_ambient_temperature 293(2)
_diffrn_measured_fraction_theta_full 0.997
_diffrn_measured_fraction_theta_max 0.997
_diffrn_measurement_device_type 'Bruker APEX-II CCD'
_diffrn_measurement_method '\w scans'
_diffrn_radiation_type MoK\a
_diffrn_radiation_wavelength 0.71073
_diffrn_reflns_av_R_equivalents 0.0241
_diffrn_reflns_av_unetI/netI 0.0325
_diffrn_reflns_Laue_measured_fraction_full 0.997
_diffrn_reflns_Laue_measured_fraction_max 0.997
_diffrn_reflns_limit_h_max 20
_diffrn_reflns_limit_h_min -21
_diffrn_reflns_limit_k_max 27
_diffrn_reflns_limit_k_min -25
_diffrn_reflns_limit_l_max 31
_diffrn_reflns_limit_l_min -30
_diffrn_reflns_number 48831
_diffrn_reflns_point_group_measured_fraction_full 0.997
_diffrn_reflns_point_group_measured_fraction_max 0.997
_diffrn_reflns_theta_full 25.009
_diffrn_reflns_theta_max 25.009
_diffrn_reflns_theta_min 3.388
_diffrn_standards_number 0
_exptl_absorpt_coefficient_mu 3.066
_exptl_absorpt_correction_type none
_exptl_crystal_density_diffrn 1.902
_exptl_crystal_description block
_exptl_crystal_F_000 5888
_exptl_crystal_size_max 0.22
_exptl_crystal_size_mid 0.21
_exptl_crystal_size_min 0.20
_refine_diff_density_max 5.679
_refine_diff_density_min -3.194
_refine_diff_density_rms 0.232
_refine_ls_extinction_method none
_refine_ls_goodness_of_fit_ref 1.040
_refine_ls_hydrogen_treatment constr
_refine_ls_matrix_type full
_refine_ls_number_parameters 1297
_refine_ls_number_reflns 18373
_refine_ls_number_restraints 4140
_refine_ls_restrained_S_all 0.980
_refine_ls_R_factor_all 0.0877
_refine_ls_R_factor_gt 0.0668
_refine_ls_shift/su_max 0.010
_refine_ls_shift/su_mean 0.000
_refine_ls_structure_factor_coef Fsqd
_refine_ls_weighting_details 'w=1/[\s^2^(Fo^2^)+(0.1019P)^2^+114.2579P] where P=(Fo^2^+2Fc^2^)/3'
_refine_ls_weighting_scheme calc
_refine_ls_wR_factor_gt 0.1765
_refine_ls_wR_factor_ref 0.2037
_reflns_Friedel_coverage 0.000
_reflns_number_gt 13561
_reflns_number_total 18373
_reflns_threshold_expression 'I > 2\s(I)'
_cod_data_source_file d1dt01851e2.cif
_cod_data_source_block 1-Gd
_cod_database_code 7708267
_shelx_shelxl_version_number 2018/3
_shelx_space_group_comment
;
The symmetry employed for this shelxl refinement is uniquely defined
by the following loop, which should always be used as a source of
symmetry information in preference to the above space-group names.
They are only intended as comments.
;
_olex2_refinement_description
;
1. Fixed Uiso
 At 1.2 times of:
  All C(H) groups
 At 1.5 times of:
  All C(H,H,H) groups, All O(H,H) groups
2. Uiso/Uaniso restraints and constraints
N1 \\sim C03O \\sim C03H \\sim C033: within 2A with sigma of 0.01 and sigma for
terminal atoms of 0.02 within 2A
N7 \\sim C3 \\sim C03P \\sim C12: within 2A with sigma of 0.01 and sigma for
terminal atoms of 0.02 within 2A
C1 \\sim C2 \\sim C3 \\sim C4 \\sim C5 \\sim C6 \\sim C7 \\sim C8 \\sim C9
\\sim C10 \\sim C11 \\sim C12 \\sim C01K \\sim C01M \\sim C01O \\sim C01P \\sim
C01R \\sim C01S \\sim C01U \\sim C01V \\sim C01W \\sim C01X \\sim C01Y \\sim
C01Z \\sim C020 \\sim C021 \\sim C022 \\sim C023 \\sim C024 \\sim C025 \\sim
C026 \\sim C027 \\sim C028 \\sim C029 \\sim C02A \\sim C02B \\sim C02C \\sim
C02E \\sim C02F \\sim C02G \\sim C02H \\sim C02I \\sim C02J \\sim C02K \\sim
C02M \\sim C02N \\sim C02O \\sim C02P \\sim C02Q \\sim C02R \\sim C02S \\sim
C02U \\sim C02V \\sim C02Y \\sim C02Z \\sim C030 \\sim C031 \\sim C032 \\sim
C033 \\sim C034 \\sim C037 \\sim C03D \\sim C03E \\sim C03F \\sim C03H \\sim
C03I \\sim C03J \\sim C03K \\sim C03M \\sim C03N \\sim C03O \\sim C03P: within
10A with sigma of 0.01 and sigma for terminal atoms of 0.02 within 10A
N3 \\sim C4 \\sim C5 \\sim C6: within 2A with sigma of 0.01 and sigma for
terminal atoms of 0.02 within 2A
N4 \\sim C10 \\sim C031 \\sim C03M: within 2A with sigma of 0.01 and sigma for
terminal atoms of 0.02 within 2A
Uanis(C8) \\sim Ueq: with sigma of 0.01 and sigma for terminal atoms of 0.02
3.a Rotating group:
 O01G(H01A,H01B), O01I(H01C,H01D)
3.b Aromatic/amide H refined with riding coordinates:
 C2(H2), C6(H6), C12(H12), C02E(H02E), C02I(H02I), C02J(H02J), C02O(H02O),
 C02P(H02P), C02Q(H02Q), C02U(H02U), C02V(H02V), C030(H030), C031(H031),
 C032(H032), C033(H033), C034(H034), C037(H037), C03D(H03X), C03F(H03Q),
 C03I(H03I)
3.c Idealised Me refined as rotating group:
 C1(H1A,H1B,H1C), C3(H3A,H3B,H3C), C4(H4A,H4B,H4C), C5(H5A,H5B,H5C), C7(H7A,
 H7B,H7C), C8(H8A,H8B,H8C), C9(H9A,H9B,H9C), C10(H10A,H10B,H10C), C03E(H03Y,H,
 HA), C03H(H03A,H03B,H03C), C03J(H03R,H03S,H03T), C03K(H03U,H03V,H03W),
 C03M(H03D,H03E,H03F), C03N(H03K,H03L,H03M), C03O(H03G,H03H,H03J), C03P(H03N,
 H03O,H03P)
;
_olex2_submission_special_instructions 'No special instructions were received'

loop_
_space_group_symop_operation_xyz
'x, y, z'
'-x+1/2, y+1/2, -z+1/2'
'-x, -y, -z'
'x-1/2, -y-1/2, z-1/2'

loop_
_atom_site_label
_atom_site_type_symbol
_atom_site_fract_x
_atom_site_fract_y
_atom_site_fract_z
_atom_site_U_iso_or_equiv
_atom_site_adp_type
_atom_site_occupancy
_atom_site_site_symmetry_order
_atom_site_calc_flag
_atom_site_refinement_flags_posn
_atom_site_refinement_flags_adp
_atom_site_refinement_flags_occupancy
_atom_site_disorder_assembly
_atom_site_disorder_group
Gd01 Gd 0.39189(2) 0.91035(2) 1.25234(2) 0.02304(13) Uani 1 1 d . . . . .
O1 O 0.2995(13) 1.0796(7) 1.3228(7) 0.185(8) Uani 1 1 d . . . . .
C1 C 0.3712(8) 1.1170(6) 1.4582(5) 0.073(3) Uani 1 1 d . U . . .
H1A H 0.337842 1.112636 1.482236 0.110 Uiso 1 1 calc R U . . .
H1B H 0.391165 1.155766 1.460242 0.110 Uiso 1 1 calc R U . . .
H1C H 0.413506 1.090122 1.467028 0.110 Uiso 1 1 calc R U . . .
N1 N 0.2457(6) 0.7426(4) 1.2522(4) 0.059(2) Uani 1 1 d . U . . .
Gd02 Gd 0.38295(2) 0.16191(2) -0.24940(2) 0.02381(13) Uani 1 1 d . . . . .
O2 O 0.4167(6) 0.7740(3) 0.7568(4) 0.083(3) Uani 1 1 d . . . . .
C2 C 0.3543(8) 1.0876(5) 1.3708(5) 0.0558(14) Uani 1 1 d . U . . .
H2 H 0.406733 1.079254 1.374489 0.067 Uiso 1 1 calc R U . . .
N2 N 0.4523(8) 0.6182(5) 0.2443(6) 0.111(5) Uani 1 1 d . . . . .
Gd03 Gd 0.39351(2) 0.42615(2) 0.25458(2) 0.02408(14) Uani 1 1 d . . . . .
O3 O 0.5390(4) 0.7890(3) 0.2986(2) 0.0322(14) Uani 1 1 d . . . . .
C3 C 0.1258(8) 1.0953(6) 1.1187(5) 0.076(2) Uani 1 1 d . U . . .
H3A H 0.148239 1.072586 1.148966 0.113 Uiso 1 1 calc R U . . .
H3B H 0.080877 1.075826 1.098805 0.113 Uiso 1 1 calc R U . . .
H3C H 0.111074 1.132476 1.129553 0.113 Uiso 1 1 calc R U . . .
N3 N 0.4503(8) 0.8671(5) 0.7447(5) 0.084(3) Uani 1 1 d . U . . .
Gd04 Gd 0.40357(2) 0.67190(2) 0.75570(2) 0.02411(14) Uani 1 1 d . . . . .
O4 O 0.4810(4) 0.4397(4) 0.2018(3) 0.057(2) Uani 1 1 d . . . . .
C4 C 0.5260(8) 0.8656(6) 0.7793(5) 0.076(2) Uani 1 1 d . U . . .
H4A H 0.547201 0.827354 0.779623 0.113 Uiso 1 1 calc R U . . .
H4B H 0.521679 0.875927 0.813992 0.113 Uiso 1 1 calc R U . . .
H4C H 0.559501 0.892631 0.767352 0.113 Uiso 1 1 calc R U . . .
N4 N 0.2397(6) -0.0077(5) -0.2551(4) 0.062(2) Uani 1 1 d . U . . .
S005 S 0.26746(14) 0.70223(12) 0.94275(9) 0.0387(6) Uani 1 1 d . . . . .
O5 O 0.3823(4) 0.5887(3) 0.7050(3) 0.0447(17) Uani 1 1 d . . . . .
C5 C 0.4285(8) 0.9204(6) 0.7214(5) 0.076(2) Uani 1 1 d . U . . .
H5A H 0.468116 0.933978 0.704553 0.114 Uiso 1 1 calc R U . . .
H5B H 0.421912 0.947671 0.747657 0.114 Uiso 1 1 calc R U . . .
H5C H 0.380586 0.916308 0.695948 0.114 Uiso 1 1 calc R U . . .
N5 N 0.3168(7) 0.3557(5) -0.0920(5) 0.075(3) Uani 1 1 d . . . . .
S006 S 0.25406(13) 0.96385(13) 1.43842(9) 0.0407(6) Uani 1 1 d . . . . .
C6 C 0.4013(7) 0.8208(5) 0.7408(4) 0.0524(14) Uani 1 1 d . U . . .
H6 H 0.350071 0.827233 0.723512 0.063 Uiso 1 1 calc R U . . .
N6 N 0.1652(7) 0.3518(5) -0.4103(5) 0.071(3) Uani 1 1 d . . . . .
S007 S 0.25417(14) 0.44744(13) 0.44183(9) 0.0415(6) Uani 1 1 d . . . . .
C7 C 0.5232(8) 0.6180(7) 0.2822(5) 0.077(2) Uani 1 1 d . U . . .
H7A H 0.546180 0.580224 0.283710 0.116 Uiso 1 1 calc R U . . .
H7B H 0.513547 0.627685 0.315736 0.116 Uiso 1 1 calc R U . . .
H7C H 0.557870 0.645931 0.272744 0.116 Uiso 1 1 calc R U . . .
N7 N 0.1783(7) 1.1022(5) 1.0889(5) 0.074(3) Uani 1 1 d . U . . .
S008 S 0.42671(15) 0.98616(12) 1.58565(9) 0.0428(6) Uani 1 1 d . . . . .
C8 C 0.4304(9) 0.6713(6) 0.2194(6) 0.076(2) Uani 1 1 d . U . . .
H8A H 0.453021 0.674846 0.189529 0.113 Uiso 1 1 calc R U . . .
H8B H 0.448355 0.702313 0.243387 0.113 Uiso 1 1 calc R U . . .
H8C H 0.374941 0.672938 0.208400 0.113 Uiso 1 1 calc R U . . .
S009 S 0.24115(13) 0.21032(13) -0.06285(9) 0.0430(6) Uani 1 1 d . . . . .
C9 C 0.1182(9) 0.3437(7) -0.3767(6) 0.080(3) Uani 1 1 d . U . . .
H9A H 0.106081 0.380410 -0.363391 0.121 Uiso 1 1 calc R U . . .
H9B H 0.144040 0.319725 -0.348141 0.121 Uiso 1 1 calc R U . . .
H9C H 0.071213 0.325098 -0.394552 0.121 Uiso 1 1 calc R U . . .
N9 N 0.3286(8) 1.1059(6) 1.4067(6) 0.090(4) Uani 1 1 d . . . . .
S00A S 0.43891(15) 0.73581(13) 1.08826(9) 0.0473(7) Uani 1 1 d . . . . .
S00B S 0.54817(16) 0.95584(13) 1.07489(9) 0.0464(7) Uani 1 1 d . . . . .
S00C S 0.46282(16) 0.78913(14) 0.42811(10) 0.0481(7) Uani 1 1 d . . . . .
S00D S 0.40363(15) 0.24434(14) 0.08711(9) 0.0499(7) Uani 1 1 d . . . . .
S00E S 0.40808(15) 0.18826(15) -0.02364(9) 0.0504(7) Uani 1 1 d . . . . .
S00F S 0.42463(15) 0.44453(15) 0.47873(10) 0.0535(8) Uani 1 1 d . . . . .
S00G S 0.41660(16) 0.92701(15) 1.47632(9) 0.0527(8) Uani 1 1 d . . . . .
S00H S 0.42579(17) 1.04466(14) 1.04452(10) 0.0513(7) Uani 1 1 d . . . . .
S00I S 0.41456(15) 0.48997(15) 0.59030(10) 0.0525(8) Uani 1 1 d . . . . .
S00J S 0.43906(17) 0.78363(15) 0.54950(11) 0.0569(8) Uani 1 1 d . . . . .
S00K S 0.26594(16) 1.02968(16) 1.55300(11) 0.0590(9) Uani 1 1 d . . . . .
S00L S 0.57037(17) 0.70177(15) 0.57656(10) 0.0537(8) Uani 1 1 d . . . . .
S00M S 0.55743(18) 0.45743(15) 0.07402(10) 0.0562(8) Uani 1 1 d . . . . .
S00N S 0.43687(17) 0.68888(18) 0.97764(10) 0.0666(10) Uani 1 1 d . . . . .
S00O S 0.59118(19) 0.70514(16) 0.45747(11) 0.0616(9) Uani 1 1 d . . . . .
S00P S 0.27287(16) 0.76689(18) 1.05933(11) 0.0649(10) Uani 1 1 d . . . . .
S00Q S 0.42276(19) 0.53580(17) 0.04675(11) 0.0643(9) Uani 1 1 d . . . . .
S00R S 0.23610(17) 0.2702(2) 0.05020(12) 0.0770(12) Uani 1 1 d . . . . .
S00S S 0.24462(16) 0.50447(18) 0.55666(11) 0.0677(10) Uani 1 1 d . . . . .
O00T O 0.4418(4) 0.8376(3) 0.3218(2) 0.0331(15) Uani 1 1 d . . . . .
O00U O 0.4688(4) 0.9605(3) 1.2029(2) 0.0344(15) Uani 1 1 d . . . . .
O00W O 0.4427(4) 0.8413(3) 1.2040(2) 0.0403(16) Uani 1 1 d . . . . .
O00X O 0.4882(4) 0.5531(3) 0.6821(2) 0.0400(16) Uani 1 1 d . . . . .
O00Y O 0.5228(4) 1.0374(3) 1.6774(2) 0.0375(15) Uani 1 1 d . . . . .
O00Z O 0.4361(4) 1.0933(3) 1.7018(2) 0.0390(16) Uani 1 1 d . . . . .
O010 O 0.5308(4) 0.7874(3) 1.1796(2) 0.0380(15) Uani 1 1 d . . . . .
C10 C 0.2320(9) -0.0520(6) -0.2174(6) 0.082(3) Uani 1 1 d . U . . .
H10A H 0.182111 -0.048717 -0.208861 0.124 Uiso 1 1 calc R U . . .
H10B H 0.271959 -0.047136 -0.186240 0.124 Uiso 1 1 calc R U . . .
H10C H 0.236818 -0.089522 -0.232062 0.124 Uiso 1 1 calc R U . . .
O011 O 0.5670(4) 0.9111(3) 1.1810(2) 0.0368(15) Uani 1 1 d . . . . .
C11 C 0.4980(6) 0.8019(5) 0.3298(4) 0.0399(14) Uani 1 1 d . U . . .
O012 O 0.4795(4) 0.3059(3) 0.1811(2) 0.0413(16) Uani 1 1 d . . . . .
C12 C 0.2507(7) 1.0947(5) 1.1019(5) 0.0577(15) Uani 1 1 d . U . . .
H12 H 0.282576 1.101469 1.078746 0.069 Uiso 1 1 calc R U . . .
O013 O 0.2089(3) 0.6808(3) 0.8313(2) 0.0381(16) Uani 1 1 d . . . . .
O014 O 0.1953(4) 0.9551(3) 1.3243(2) 0.0444(18) Uani 1 1 d . . . . .
O015 O 0.5946(4) 0.6475(3) 0.6792(2) 0.0441(17) Uani 1 1 d . . . . .
O016 O 0.3084(4) 0.4490(4) 0.3055(2) 0.0479(19) Uani 1 1 d . . . . .
O017 O 0.3737(4) 0.3435(3) 0.2029(3) 0.0435(17) Uani 1 1 d . . . . .
O018 O 0.2942(4) 0.1711(3) -0.1958(2) 0.047(2) Uani 1 1 d . . . . .
O01A O 0.4915(4) 0.6834(4) 0.7030(2) 0.051(2) Uani 1 1 d . . . . .
O01B O 0.3177(4) 0.6954(4) 0.8051(2) 0.0479(19) Uani 1 1 d . . . . .
O01C O 0.1997(4) 0.4272(3) 0.3297(2) 0.0390(16) Uani 1 1 d . . . . .
O01D O 0.3011(4) 0.9211(3) 1.3045(2) 0.0460(19) Uani 1 1 d . . . . .
O01E O 0.5825(4) 0.4019(3) 0.1768(3) 0.0480(18) Uani 1 1 d . . . . .
O01F O 0.1853(3) 0.1997(3) -0.1773(3) 0.0451(18) Uani 1 1 d . . . . .
O01G O 0.3441(4) 0.2661(3) -0.2523(3) 0.0498(18) Uani 1 1 d . . . . .
H01A H 0.321927 0.275630 -0.283965 0.075 Uiso 1 1 d R U . . .
H01B H 0.384878 0.287910 -0.245050 0.075 Uiso 1 1 d R U . . .
O01I O 0.3512(5) 1.0146(3) 1.2474(3) 0.0525(19) Uani 1 1 d . . . . .
H01C H 0.318372 1.021328 1.217976 0.079 Uiso 1 1 d R U . . .
H01D H 0.390355 1.036943 1.245884 0.079 Uiso 1 1 d R U . . .
O01J O 0.2922(5) 0.0772(3) -0.2681(3) 0.057(2) Uani 1 1 d . . . . .
C01K C 0.4637(6) 0.8057(5) 1.1743(4) 0.0417(13) Uani 1 1 d . U . . .
O01L O 0.2998(5) 0.8251(3) 1.2356(3) 0.060(2) Uani 1 1 d . . . . .
C01M C 0.4559(6) 1.0577(4) 1.6721(3) 0.0357(15) Uani 1 1 d . U . . .
C01O C 0.2566(6) 0.1884(5) -0.1643(4) 0.0429(15) Uani 1 1 d . U . . .
C01P C 0.2792(6) 0.6896(5) 0.8398(4) 0.0393(13) Uani 1 1 d . U . . .
O01Q O 0.4074(6) 0.5286(3) 0.2580(4) 0.083(3) Uani 1 1 d . . . . .
C01R C 0.5107(6) 0.9462(5) 1.1727(4) 0.0426(13) Uani 1 1 d . U . . .
C01S C 0.2648(6) 0.9398(5) 1.3363(4) 0.0418(13) Uani 1 1 d . U . . .
C01U C 0.5361(6) 0.6791(5) 0.6724(4) 0.0423(13) Uani 1 1 d . U . . .
C01V C 0.2694(6) 0.4396(5) 0.3393(4) 0.0415(12) Uani 1 1 d . U . . .
C01W C 0.4164(6) 0.5607(5) 0.6751(4) 0.0416(13) Uani 1 1 d . U . . .
C01X C 0.2955(6) 0.1923(5) -0.1085(4) 0.0437(14) Uani 1 1 d . U . . .
C01Y C 0.3104(6) 0.4440(5) 0.3944(4) 0.0413(12) Uani 1 1 d . U . . .
C01Z C 0.4077(6) 0.3157(5) 0.1732(4) 0.0441(13) Uani 1 1 d . U . . .
C020 C 0.3211(6) 0.6940(5) 0.8950(4) 0.0411(13) Uani 1 1 d . U . . .
C021 C 0.5236(6) 0.4344(5) 0.1707(4) 0.0443(13) Uani 1 1 d . U . . .
C022 C 0.3967(6) 1.0390(4) 1.6248(4) 0.0381(16) Uani 1 1 d . U . . .
C023 C 0.5164(6) 0.7727(5) 0.3814(4) 0.0418(13) Uani 1 1 d . U . . .
C024 C 0.4941(6) 0.9757(5) 1.1208(4) 0.0422(13) Uani 1 1 d . U . . .
C025 C 0.3218(6) 0.2157(5) -0.0104(4) 0.0456(14) Uani 1 1 d . U . . .
C026 C 0.4047(6) 0.7852(5) 1.1283(4) 0.0427(13) Uani 1 1 d . U . . .
C027 C 0.5145(6) 0.7125(5) 0.6231(4) 0.0415(13) Uani 1 1 d . U . . .
C028 C 0.3052(6) 0.9421(5) 1.3916(4) 0.0416(13) Uani 1 1 d . U . . .
C029 C 0.5200(6) 0.7452(5) 0.4786(4) 0.0433(13) Uani 1 1 d . U . . .
C02A C 0.5010(6) 0.4673(5) 0.1206(4) 0.0453(13) Uani 1 1 d . U . . .
C02B C 0.3411(6) 0.9890(5) 1.5363(4) 0.0409(15) Uani 1 1 d . U . . .
C02C C 0.3504(6) 0.7101(5) 0.9938(4) 0.0430(13) Uani 1 1 d . U . . .
C02E C 0.4389(6) 1.0151(5) 1.1057(4) 0.0454(13) Uani 1 1 d . U . . .
H02E H 0.407730 1.026582 1.128165 0.054 Uiso 1 1 calc R U . . .
C02F C 0.3677(6) 0.5353(5) 0.6279(4) 0.0424(13) Uani 1 1 d . U . . .
C02G C 0.3364(6) 0.9637(5) 1.4900(4) 0.0413(15) Uani 1 1 d . U . . .
C02H C 0.3593(6) 0.2914(5) 0.1248(4) 0.0451(14) Uani 1 1 d . U . . .
C02I C 0.3713(6) 0.1829(5) -0.0902(4) 0.0467(14) Uani 1 1 d . U . . .
H02I H 0.403385 0.173701 -0.112751 0.056 Uiso 1 1 calc R U . . .
C02J C 0.4556(6) 0.7489(5) 0.6095(4) 0.0434(13) Uani 1 1 d . U . . .
H02J H 0.422970 0.755837 0.632144 0.052 Uiso 1 1 calc R U . . .
C02K C 0.5111(6) 0.7438(5) 0.5268(4) 0.0437(13) Uani 1 1 d . U . . .
C02M C 0.3311(6) 0.4808(5) 0.5404(4) 0.0437(13) Uani 1 1 d . U . . .
C02N C 0.3351(6) 0.4590(5) 0.4937(4) 0.0428(13) Uani 1 1 d . U . . .
C02O C 0.5751(6) 0.7358(5) 0.3963(4) 0.0438(13) Uani 1 1 d . U . . .
H02O H 0.607153 0.726746 0.373719 0.053 Uiso 1 1 calc R U . . .
C02P C 0.3246(6) 1.0570(5) 1.6101(4) 0.0433(16) Uani 1 1 d . U . . .
H02P H 0.305169 1.084135 1.630057 0.052 Uiso 1 1 calc R U . . .
C02Q C 0.3790(6) 0.9250(5) 1.4095(4) 0.0437(13) Uani 1 1 d . U . . .
H02Q H 0.409054 0.912579 1.386721 0.052 Uiso 1 1 calc R U . . .
C02R C 0.4942(6) 1.0004(5) 1.0244(4) 0.0449(14) Uani 1 1 d . U . . .
C02S C 0.3516(6) 0.7330(5) 1.0401(4) 0.0451(14) Uani 1 1 d . U . . .
C02U C 0.3884(6) 0.4427(5) 0.4128(4) 0.0438(12) Uani 1 1 d . U . . .
H02U H 0.421591 0.440929 0.389851 0.053 Uiso 1 1 calc R U . . .
C02V C 0.3296(6) 0.7986(5) 1.1149(4) 0.0466(13) Uani 1 1 d . U . . .
H02V H 0.307972 0.824383 1.134930 0.056 Uiso 1 1 calc R U . . .
C02Y C 0.4963(6) 0.4992(5) 0.0245(4) 0.0468(14) Uani 1 1 d . U . . .
C02Z C 0.3203(6) 0.2392(5) 0.0354(4) 0.0458(14) Uani 1 1 d . U . . .
C030 C 0.2920(6) 0.5411(5) 0.6115(4) 0.0452(13) Uani 1 1 d . U . . .
H030 H 0.264475 0.564777 0.629592 0.054 Uiso 1 1 calc R U . . .
C031 C 0.2789(7) 0.0382(6) -0.2412(5) 0.0573(17) Uani 1 1 d . U . . .
H031 H 0.299985 0.041946 -0.205603 0.069 Uiso 1 1 calc R U . . .
C032 C 0.2846(6) 0.3022(5) 0.1078(4) 0.0486(14) Uani 1 1 d . U . . .
H032 H 0.258645 0.326573 0.126354 0.058 Uiso 1 1 calc R U . . .
C033 C 0.2848(7) 0.7879(5) 1.2635(4) 0.0519(14) Uani 1 1 d . U . . .
H033 H 0.305467 0.793357 1.299020 0.062 Uiso 1 1 calc R U . . .
C034 C 0.3977(6) 0.6889(5) 0.9115(4) 0.0468(13) Uani 1 1 d . U . . .
H034 H 0.429390 0.685338 0.887676 0.056 Uiso 1 1 calc R U . . .
C037 C 0.4414(6) 0.5022(5) 0.1075(4) 0.0481(13) Uani 1 1 d . U . . .
H037 H 0.409356 0.509016 0.130579 0.058 Uiso 1 1 calc R U . . .
O038 O 0.2705(9) 0.3289(5) -0.3476(5) 0.126(5) Uani 1 1 d . . . . .
O039 O 0.2798(10) 1.0761(5) 1.1516(5) 0.138(6) Uani 1 1 d . . . . .
O03B O 0.2920(9) 0.3269(5) -0.1750(5) 0.124(5) Uani 1 1 d . . . . .
C03D C 0.2417(8) 0.3442(6) -0.3949(5) 0.061(2) Uani 1 1 d . U . . .
H03X H 0.273664 0.349997 -0.418230 0.073 Uiso 1 1 calc R U . . .
C03E C 0.1324(8) 0.3649(6) -0.4643(5) 0.072(3) Uani 1 1 d . U . . .
H03Y H 0.171982 0.362188 -0.483984 0.108 Uiso 1 1 calc R U . . .
H H 0.111528 0.403386 -0.467060 0.108 Uiso 1 1 calc R U . . .
HA H 0.091736 0.337780 -0.477913 0.108 Uiso 1 1 calc R U . . .
C03F C 0.3446(8) 0.3372(5) -0.1288(5) 0.0571(15) Uani 1 1 d . U . . .
H03Q H 0.397490 0.330815 -0.125086 0.068 Uiso 1 1 calc R U . . .
C03H C 0.2048(8) 0.7345(6) 1.1988(5) 0.068(2) Uani 1 1 d . U . . .
H03A H 0.197621 0.771302 1.181397 0.101 Uiso 1 1 calc R U . . .
H03B H 0.155131 0.717326 1.198058 0.101 Uiso 1 1 calc R U . . .
H03C H 0.234349 0.709557 1.181412 0.101 Uiso 1 1 calc R U . . .
C03I C 0.3988(7) 0.5735(5) 0.2414(4) 0.0541(14) Uani 1 1 d . U . . .
H03I H 0.348687 0.582075 0.223196 0.065 Uiso 1 1 calc R U . . .
C03J C 0.2371(8) 0.3628(6) -0.0963(5) 0.071(2) Uani 1 1 d . U . . .
H03R H 0.221458 0.400125 -0.111093 0.106 Uiso 1 1 calc R U . . .
H03S H 0.225735 0.360091 -0.062286 0.106 Uiso 1 1 calc R U . . .
H03T H 0.209392 0.333192 -0.118542 0.106 Uiso 1 1 calc R U . . .
C03K C 0.3661(8) 0.3690(6) -0.0414(5) 0.072(2) Uani 1 1 d . U . . .
H03U H 0.407352 0.341248 -0.033297 0.108 Uiso 1 1 calc R U . . .
H03V H 0.335962 0.367587 -0.015168 0.108 Uiso 1 1 calc R U . . .
H03W H 0.387473 0.407094 -0.042282 0.108 Uiso 1 1 calc R U . . .
C03M C 0.2020(8) -0.0150(6) -0.3088(5) 0.077(3) Uani 1 1 d . U . . .
H03D H 0.193974 0.022186 -0.325472 0.116 Uiso 1 1 calc R U . . .
H03E H 0.152788 -0.033609 -0.311089 0.116 Uiso 1 1 calc R U . . .
H03F H 0.233717 -0.038403 -0.325870 0.116 Uiso 1 1 calc R U . . .
C03N C 0.2467(8) 1.1116(6) 1.4003(5) 0.073(2) Uani 1 1 d . U . . .
H03K H 0.221523 1.077432 1.383945 0.110 Uiso 1 1 calc R U . . .
H03L H 0.228928 1.144676 1.378835 0.110 Uiso 1 1 calc R U . . .
H03M H 0.234527 1.116583 1.433949 0.110 Uiso 1 1 calc R U . . .
C03O C 0.2365(8) 0.7004(6) 1.2888(5) 0.072(2) Uani 1 1 d . U . . .
H03G H 0.185134 0.702806 1.294966 0.107 Uiso 1 1 calc R U . . .
H03H H 0.273844 0.706818 1.320957 0.107 Uiso 1 1 calc R U . . .
H03J H 0.244414 0.662762 1.275415 0.107 Uiso 1 1 calc R U . . .
C03P C 0.1416(8) 1.1160(6) 1.0351(5) 0.074(2) Uani 1 1 d . U . . .
H03N H 0.179683 1.115352 1.014129 0.111 Uiso 1 1 calc R U . . .
H03O H 0.118723 1.153831 1.033571 0.111 Uiso 1 1 calc R U . . .
H03P H 0.101940 1.087966 1.021934 0.111 Uiso 1 1 calc R U . . .

loop_
_atom_site_aniso_label
_atom_site_aniso_U_11
_atom_site_aniso_U_22
_atom_site_aniso_U_33
_atom_site_aniso_U_23
_atom_site_aniso_U_13
_atom_site_aniso_U_12
Gd01 0.0268(2) 0.0327(3) 0.0095(2) -0.00064(16) 0.00375(16) 0.00179(17)
O1 0.29(2) 0.113(12) 0.150(15) -0.030(11) 0.057(16) 0.018(14)
C1 0.082(5) 0.071(5) 0.062(5) 0.000(4) 0.005(4) -0.007(4)
N1 0.066(5) 0.047(5) 0.062(5) 0.001(4) 0.012(4) -0.019(4)
Gd02 0.0252(2) 0.0365(3) 0.0095(2) 0.00063(17) 0.00353(16) 0.00116(17)
O2 0.097(7) 0.030(4) 0.109(8) 0.012(5) -0.002(6) -0.009(4)
C2 0.062(3) 0.059(3) 0.046(2) -0.004(2) 0.011(2) -0.001(2)
N2 0.108(10) 0.039(6) 0.153(13) 0.015(8) -0.041(9) -0.026(6)
Gd03 0.0266(2) 0.0342(3) 0.0112(2) 0.00240(17) 0.00375(16) 0.00101(17)
O3 0.043(4) 0.039(4) 0.019(3) 0.002(3) 0.016(3) -0.002(3)
C3 0.080(4) 0.076(4) 0.070(4) -0.008(4) 0.017(4) -0.003(4)
N3 0.096(6) 0.055(5) 0.086(6) 0.000(5) -0.010(5) -0.010(5)
Gd04 0.0252(2) 0.0355(3) 0.0115(2) 0.00113(16) 0.00379(16) 0.00042(17)
O4 0.044(4) 0.106(7) 0.024(3) 0.006(4) 0.014(3) -0.025(4)
C4 0.076(4) 0.075(4) 0.069(4) -0.003(4) 0.001(4) -0.006(4)
N4 0.067(5) 0.051(5) 0.070(6) -0.001(5) 0.022(5) -0.017(4)
S005 0.0352(12) 0.0625(17) 0.0181(10) -0.0136(11) 0.0052(9) -0.0104(11)
O5 0.045(4) 0.049(4) 0.036(4) -0.020(3) 0.002(3) -0.005(3)
C5 0.082(4) 0.073(4) 0.065(4) 0.005(4) -0.002(4) -0.008(4)
N5 0.092(9) 0.055(7) 0.074(8) -0.005(6) 0.013(7) 0.009(6)
S006 0.0329(12) 0.0671(17) 0.0212(11) -0.0183(12) 0.0043(9) -0.0006(11)
C6 0.056(3) 0.056(3) 0.043(2) -0.001(2) 0.006(2) -0.004(2)
N6 0.063(7) 0.058(7) 0.094(9) 0.002(6) 0.022(6) 0.009(5)
S007 0.0355(12) 0.0701(18) 0.0179(11) -0.0134(12) 0.0036(9) -0.0119(12)
C7 0.078(4) 0.079(4) 0.067(4) 0.001(4) 0.000(4) -0.006(4)
N7 0.071(5) 0.066(5) 0.086(6) 0.001(5) 0.021(5) 0.002(5)
S008 0.0441(13) 0.0561(16) 0.0237(12) -0.0163(12) -0.0021(10) 0.0055(12)
C8 0.080(4) 0.075(4) 0.064(4) 0.004(4) 0.000(4) -0.007(4)
S009 0.0307(12) 0.0750(19) 0.0231(11) -0.0203(12) 0.0055(9) -0.0036(12)
C9 0.088(5) 0.080(5) 0.073(5) -0.003(5) 0.017(5) -0.003(5)
N9 0.087(9) 0.076(9) 0.105(11) -0.002(8) 0.018(8) 0.001(7)
S00A 0.0478(14) 0.0640(18) 0.0247(12) -0.0220(12) -0.0034(10) 0.0067(13)
S00B 0.0535(15) 0.0663(18) 0.0235(12) 0.0180(12) 0.0174(11) 0.0170(13)
S00C 0.0505(15) 0.0725(19) 0.0260(12) 0.0182(13) 0.0186(11) 0.0201(14)
S00D 0.0388(13) 0.082(2) 0.0242(12) -0.0226(13) -0.0016(10) 0.0054(13)
S00E 0.0407(14) 0.087(2) 0.0197(11) -0.0076(13) -0.0011(10) 0.0210(14)
S00F 0.0396(14) 0.089(2) 0.0258(12) -0.0175(14) -0.0057(10) 0.0171(14)
S00G 0.0500(15) 0.083(2) 0.0206(12) -0.0092(13) -0.0025(10) 0.0277(15)
S00H 0.0565(16) 0.0698(19) 0.0299(13) 0.0204(13) 0.0146(12) 0.0203(14)
S00I 0.0425(14) 0.081(2) 0.0274(13) -0.0270(14) -0.0054(11) 0.0074(14)
S00J 0.0558(17) 0.084(2) 0.0352(14) 0.0208(15) 0.0196(12) 0.0236(16)
S00K 0.0420(14) 0.095(2) 0.0342(14) -0.0336(16) -0.0043(11) 0.0115(15)
S00L 0.0618(17) 0.078(2) 0.0261(13) 0.0230(14) 0.0213(12) 0.0230(16)
S00M 0.0621(17) 0.083(2) 0.0276(13) 0.0198(14) 0.0182(12) 0.0138(16)
S00N 0.0494(16) 0.115(3) 0.0268(13) -0.0223(16) -0.0102(12) 0.0366(18)
S00O 0.0682(19) 0.089(2) 0.0328(14) 0.0283(15) 0.0231(13) 0.0351(18)
S00P 0.0399(14) 0.115(3) 0.0365(15) -0.0358(17) 0.0013(12) -0.0013(16)
S00Q 0.0634(18) 0.097(3) 0.0377(15) 0.0252(17) 0.0229(14) 0.0234(18)
S00R 0.0384(15) 0.141(4) 0.0470(17) -0.051(2) 0.0001(13) 0.0126(18)
S00S 0.0401(15) 0.123(3) 0.0375(15) -0.0348(18) 0.0027(12) -0.0028(17)
O00T 0.031(3) 0.044(4) 0.021(3) 0.010(3) 0.000(3) 0.000(3)
O00U 0.045(4) 0.041(4) 0.021(3) 0.004(3) 0.016(3) -0.003(3)
O00W 0.062(4) 0.037(4) 0.023(3) -0.010(3) 0.011(3) 0.000(3)
O00X 0.040(4) 0.049(4) 0.027(3) -0.010(3) -0.001(3) -0.008(3)
O00Y 0.037(3) 0.044(4) 0.028(3) -0.007(3) -0.002(3) 0.000(3)
O00Z 0.062(4) 0.032(4) 0.024(3) -0.009(3) 0.010(3) -0.005(3)
O010 0.042(4) 0.043(4) 0.024(3) -0.006(3) -0.004(3) 0.000(3)
C10 0.095(6) 0.074(6) 0.078(6) -0.006(5) 0.017(5) -0.008(5)
O011 0.040(4) 0.044(4) 0.025(3) 0.014(3) 0.004(3) 0.002(3)
C11 0.043(2) 0.049(3) 0.029(2) 0.001(2) 0.011(2) -0.006(2)
O012 0.040(4) 0.055(4) 0.026(3) -0.013(3) 0.001(3) -0.010(3)
C12 0.063(3) 0.060(3) 0.049(3) -0.006(3) 0.010(2) 0.000(3)
O013 0.024(3) 0.063(5) 0.022(3) -0.005(3) -0.005(2) -0.005(3)
O014 0.028(3) 0.072(5) 0.029(3) -0.014(4) -0.003(3) 0.000(3)
O015 0.057(4) 0.051(4) 0.024(3) 0.015(3) 0.008(3) 0.003(4)
O016 0.042(4) 0.084(6) 0.018(3) 0.002(4) 0.007(3) 0.018(4)
O017 0.047(4) 0.052(4) 0.029(4) -0.018(3) 0.003(3) -0.003(3)
O018 0.042(4) 0.086(6) 0.014(3) -0.002(3) 0.008(3) 0.012(4)
O01A 0.038(4) 0.099(6) 0.022(3) 0.003(4) 0.018(3) -0.024(4)
O01B 0.035(4) 0.089(6) 0.022(3) 0.002(4) 0.011(3) 0.012(4)
O01C 0.034(3) 0.056(4) 0.022(3) -0.004(3) -0.005(3) -0.004(3)
O01D 0.046(4) 0.075(5) 0.019(3) -0.004(3) 0.011(3) 0.010(4)
O01E 0.065(5) 0.050(4) 0.027(4) 0.012(3) 0.006(3) -0.004(4)
O01F 0.025(3) 0.071(5) 0.034(4) -0.010(4) -0.004(3) -0.003(3)
O01G 0.060(5) 0.050(4) 0.036(4) -0.002(3) 0.002(3) 0.013(4)
O01I 0.062(5) 0.051(5) 0.040(4) -0.002(4) 0.002(4) 0.011(4)
O01J 0.075(5) 0.042(4) 0.054(5) -0.004(4) 0.015(4) -0.014(4)
C01K 0.050(2) 0.046(2) 0.030(2) -0.006(2) 0.011(2) -0.003(2)
O01L 0.078(6) 0.043(4) 0.056(5) -0.004(4) 0.012(4) -0.024(4)
C01M 0.047(3) 0.038(3) 0.026(3) -0.006(3) 0.015(3) -0.006(3)
C01O 0.047(3) 0.050(3) 0.034(3) -0.003(3) 0.014(3) -0.004(3)
C01P 0.045(2) 0.047(2) 0.027(2) -0.004(2) 0.011(2) 0.000(2)
O01Q 0.100(7) 0.022(4) 0.120(9) 0.012(5) 0.009(6) -0.009(4)
C01R 0.048(2) 0.049(2) 0.033(2) -0.002(2) 0.013(2) -0.004(2)
C01S 0.048(2) 0.047(2) 0.032(2) -0.006(2) 0.015(2) -0.004(2)
C01U 0.047(2) 0.051(2) 0.030(2) 0.000(2) 0.012(2) -0.007(2)
C01V 0.044(2) 0.051(2) 0.030(2) -0.004(2) 0.009(2) 0.000(2)
C01W 0.046(2) 0.050(2) 0.030(2) -0.003(2) 0.010(2) -0.002(2)
C01X 0.047(3) 0.050(3) 0.035(3) -0.003(2) 0.013(2) -0.002(2)
C01Y 0.045(2) 0.050(2) 0.030(2) -0.003(2) 0.011(2) -0.001(2)
C01Z 0.048(2) 0.051(2) 0.034(2) -0.004(2) 0.011(2) -0.002(2)
C020 0.047(2) 0.048(2) 0.029(2) -0.003(2) 0.011(2) -0.002(2)
C021 0.048(2) 0.054(2) 0.033(2) -0.001(2) 0.012(2) -0.006(2)
C022 0.044(3) 0.044(3) 0.027(3) -0.006(3) 0.010(3) -0.005(3)
C023 0.046(2) 0.051(2) 0.030(2) -0.001(2) 0.011(2) -0.003(2)
C024 0.048(2) 0.049(2) 0.032(2) -0.003(2) 0.014(2) -0.005(2)
C025 0.049(3) 0.054(3) 0.035(3) -0.004(3) 0.012(2) -0.003(3)
C026 0.050(2) 0.049(2) 0.031(2) -0.005(2) 0.012(2) -0.003(2)
C027 0.046(2) 0.052(2) 0.029(2) 0.000(2) 0.012(2) -0.004(2)
C028 0.048(2) 0.047(3) 0.031(2) -0.005(2) 0.013(2) -0.003(2)
C029 0.048(2) 0.053(2) 0.030(2) 0.002(2) 0.011(2) -0.004(2)
C02A 0.049(2) 0.054(2) 0.034(2) 0.000(2) 0.010(2) -0.005(2)
C02B 0.047(3) 0.046(3) 0.031(3) -0.007(3) 0.011(3) -0.004(3)
C02C 0.049(2) 0.050(3) 0.031(2) -0.005(2) 0.010(2) -0.004(2)
C02E 0.051(2) 0.052(3) 0.034(2) -0.002(2) 0.013(2) -0.002(2)
C02F 0.047(2) 0.051(2) 0.030(2) -0.005(2) 0.009(2) -0.003(2)
C02G 0.049(3) 0.047(3) 0.030(3) -0.007(3) 0.012(2) -0.002(3)
C02H 0.048(2) 0.053(3) 0.034(2) -0.005(2) 0.009(2) -0.005(2)
C02I 0.050(3) 0.056(3) 0.035(3) -0.003(3) 0.013(2) 0.001(3)
C02J 0.048(2) 0.054(2) 0.030(2) 0.000(2) 0.013(2) -0.001(2)
C02K 0.047(2) 0.054(2) 0.031(2) 0.000(2) 0.011(2) -0.005(2)
C02M 0.048(2) 0.054(3) 0.030(2) -0.004(2) 0.009(2) -0.003(2)
C02N 0.046(2) 0.052(2) 0.030(2) -0.003(2) 0.008(2) -0.003(2)
C02O 0.049(2) 0.053(2) 0.031(2) 0.001(2) 0.012(2) -0.002(2)
C02P 0.049(3) 0.049(3) 0.032(3) -0.012(3) 0.010(3) 0.000(3)
C02Q 0.050(2) 0.051(3) 0.033(2) -0.007(2) 0.014(2) -0.001(2)
C02R 0.051(3) 0.052(3) 0.033(2) -0.002(2) 0.011(2) -0.004(2)
C02S 0.051(3) 0.051(3) 0.034(2) -0.006(2) 0.010(2) -0.004(2)
C02U 0.047(2) 0.054(2) 0.031(2) -0.004(2) 0.010(2) -0.002(2)
C02V 0.053(2) 0.053(2) 0.034(2) -0.008(2) 0.011(2) -0.001(2)
C02Y 0.051(3) 0.056(3) 0.035(3) 0.001(3) 0.012(2) -0.006(3)
C02Z 0.050(3) 0.055(3) 0.033(2) -0.006(2) 0.010(2) -0.003(2)
C030 0.049(2) 0.055(2) 0.032(2) -0.004(2) 0.009(2) -0.001(2)
C031 0.064(3) 0.059(3) 0.050(3) -0.001(3) 0.014(3) -0.005(3)
C032 0.051(2) 0.056(3) 0.038(2) -0.006(2) 0.009(2) 0.001(2)
C033 0.058(2) 0.055(3) 0.042(2) -0.003(2) 0.013(2) -0.005(2)
C034 0.050(2) 0.056(2) 0.034(2) -0.005(2) 0.008(2) 0.000(2)
C037 0.051(2) 0.058(2) 0.036(2) -0.001(2) 0.012(2) -0.001(2)
O038 0.179(14) 0.075(8) 0.103(10) -0.008(7) -0.015(9) 0.020(8)
O039 0.256(17) 0.068(7) 0.074(8) -0.009(6) 0.006(9) 0.011(9)
O03B 0.191(15) 0.097(9) 0.097(9) -0.010(7) 0.057(10) 0.020(9)
C03D 0.066(4) 0.064(4) 0.053(4) -0.002(4) 0.010(4) 0.002(4)
C03E 0.075(6) 0.072(6) 0.065(6) -0.001(5) 0.005(5) 0.002(5)
C03F 0.061(3) 0.061(3) 0.048(3) -0.001(3) 0.011(3) 0.001(3)
C03H 0.071(4) 0.065(4) 0.060(4) -0.004(4) 0.002(4) -0.006(4)
C03I 0.058(2) 0.059(2) 0.042(2) -0.002(2) 0.005(2) -0.003(2)
C03J 0.072(4) 0.075(4) 0.062(4) -0.001(4) 0.008(4) 0.001(4)
C03K 0.074(4) 0.074(4) 0.061(4) 0.000(4) 0.001(4) -0.004(4)
C03M 0.081(5) 0.070(5) 0.075(5) -0.006(5) 0.004(5) -0.013(5)
C03N 0.078(4) 0.072(4) 0.066(4) -0.002(4) 0.010(4) -0.001(4)
C03O 0.081(4) 0.068(4) 0.063(4) -0.003(4) 0.010(4) -0.008(4)
C03P 0.078(4) 0.071(4) 0.069(4) 0.000(4) 0.006(4) -0.002(4)

loop_
_atom_type_symbol
_atom_type_description
_atom_type_scat_dispersion_real
_atom_type_scat_dispersion_imag
_atom_type_scat_source
C C 0.0033 0.0016 'International Tables Vol C Tables 4.2.6.8 and 6.1.1.4'
H H 0.0000 0.0000 'International Tables Vol C Tables 4.2.6.8 and 6.1.1.4'
Gd Gd -0.1653 3.9035 'International Tables Vol C Tables 4.2.6.8 and 6.1.1.4'
N N 0.0061 0.0033 'International Tables Vol C Tables 4.2.6.8 and 6.1.1.4'
O O 0.0106 0.0060 'International Tables Vol C Tables 4.2.6.8 and 6.1.1.4'
S S 0.1246 0.1234 'International Tables Vol C Tables 4.2.6.8 and 6.1.1.4'

loop_
_geom_angle_atom_site_label_1
_geom_angle_atom_site_label_2
_geom_angle_atom_site_label_3
_geom_angle
_geom_angle_site_symmetry_1
_geom_angle_site_symmetry_3
_geom_angle_publ_flag
O00T Gd01 O01I 137.4(2) 1_556 . ?
O00T Gd01 O01L 73.2(2) 1_556 . ?
O00T Gd01 C01M 64.6(2) 1_556 3_678 ?
O00U Gd01 O00T 125.1(2) . 1_556 ?
O00U Gd01 O00Y 80.7(2) . 3_678 ?
O00U Gd01 O01C 77.7(2) . 2_556 ?
O00U Gd01 O01I 72.3(2) . . ?
O00U Gd01 O01L 135.1(2) . . ?
O00U Gd01 C01M 73.0(2) . 3_678 ?
O00W Gd01 O00T 79.6(2) . 1_556 ?
O00W Gd01 O00U 72.6(2) . . ?
O00W Gd01 O00Y 120.1(2) . 3_678 ?
O00W Gd01 O01C 83.7(2) . 2_556 ?
O00W Gd01 O01D 141.7(3) . . ?
O00W Gd01 O01I 140.1(2) . . ?
O00W Gd01 O01L 71.6(3) . . ?
O00W Gd01 C01M 97.3(3) . 3_678 ?
O00Y Gd01 O00T 73.8(2) 3_678 1_556 ?
O00Y Gd01 O01I 71.6(2) 3_678 . ?
O00Y Gd01 O01L 141.8(2) 3_678 . ?
O00Y Gd01 C01M 22.9(2) 3_678 3_678 ?
O01C Gd01 O00T 144.8(2) 2_556 1_556 ?
O01C Gd01 O00Y 140.8(2) 2_556 3_678 ?
O01C Gd01 O01I 70.9(2) 2_556 . ?
O01C Gd01 O01L 72.1(3) 2_556 . ?
O01C Gd01 C01M 148.9(2) 2_556 3_678 ?
O01D Gd01 O00T 79.7(2) . 1_556 ?
O01D Gd01 O00U 144.7(2) . . ?
O01D Gd01 O00Y 83.9(2) . 3_678 ?
O01D Gd01 O01C 95.3(2) . 2_556 ?
O01D Gd01 O01I 72.7(3) . . ?
O01D Gd01 O01L 71.7(3) . . ?
O01D Gd01 C01M 102.4(2) . 3_678 ?
O01I Gd01 O01L 124.9(3) . . ?
O01I Gd01 C01M 90.1(3) . 3_678 ?
O01L Gd01 C01M 137.7(3) . 3_678 ?
H1A C1 H1B 109.5 . . ?
H1A C1 H1C 109.5 . . ?
H1B C1 H1C 109.5 . . ?
N9 C1 H1A 109.5 . . ?
N9 C1 H1B 109.5 . . ?
N9 C1 H1C 109.5 . . ?
C033 N1 C03H 118.1(11) . . ?
C033 N1 C03O 124.1(11) . . ?
C03O N1 C03H 117.8(10) . . ?
O3 Gd02 O010 80.5(2) 3_665 3_666 ?
O3 Gd02 O011 124.1(2) 3_665 3_666 ?
O3 Gd02 O013 77.8(2) 3_665 2_545 ?
O3 Gd02 O01G 73.3(2) 3_665 . ?
O3 Gd02 O01J 133.5(2) 3_665 . ?
O00Z Gd02 O3 71.1(2) 1_543 3_665 ?
O00Z Gd02 O010 118.5(2) 1_543 3_666 ?
O00Z Gd02 O011 79.3(2) 1_543 3_666 ?
O00Z Gd02 O013 84.8(2) 1_543 2_545 ?
O00Z Gd02 O01G 140.4(2) 1_543 . ?
O00Z Gd02 O01J 71.6(2) 1_543 . ?
O010 Gd02 O011 73.5(2) 3_666 3_666 ?
O010 Gd02 O013 140.4(2) 3_666 2_545 ?
O010 Gd02 O01G 71.2(2) 3_666 . ?
O010 Gd02 O01J 142.8(2) 3_666 . ?
O011 Gd02 O01G 136.8(2) 3_666 . ?
O011 Gd02 O01J 73.8(2) 3_666 . ?
O013 Gd02 O011 145.5(2) 2_545 3_666 ?
O013 Gd02 O01G 71.1(2) 2_545 . ?
O013 Gd02 O01J 72.2(3) 2_545 . ?
O018 Gd02 O3 146.3(2) . 3_665 ?
O018 Gd02 O00Z 142.1(3) . 1_543 ?
O018 Gd02 O010 84.0(2) . 3_666 ?
O018 Gd02 O011 78.8(2) . 3_666 ?
O018 Gd02 O013 96.3(2) . 2_545 ?
O018 Gd02 O01G 73.4(3) . . ?
O018 Gd02 O01J 72.7(3) . . ?
O01G Gd02 O01J 125.9(3) . . ?
C6 O2 Gd04 154.4(9) . . ?
O1 C2 H2 122.1 . . ?
N9 C2 O1 115.7(15) . . ?
N9 C2 H2 122.1 . . ?
C8 N2 C7 116.0(11) . . ?
C03I N2 C7 121.3(12) . . ?
C03I N2 C8 120.7(13) . . ?
O4 Gd03 O00X 78.0(2) . 3_666 ?
O4 Gd03 O014 80.9(2) . 2_546 ?
O4 Gd03 O015 124.4(3) . 3_666 ?
O4 Gd03 O017 78.2(3) . . ?
O4 Gd03 O01Q 79.1(3) . . ?
O014 Gd03 O00X 147.1(2) 2_546 3_666 ?
O014 Gd03 O015 139.1(2) 2_546 3_666 ?
O015 Gd03 O00X 73.8(2) 3_666 3_666 ?
O016 Gd03 O4 158.9(3) . . ?
O016 Gd03 O00X 97.8(2) . 3_666 ?
O016 Gd03 O014 92.9(2) . 2_546 ?
O016 Gd03 O015 72.8(3) . 3_666 ?
O016 Gd03 O017 119.9(3) . . ?
O016 Gd03 O01Q 79.9(3) . . ?
O017 Gd03 O00X 124.1(2) . 3_666 ?
O017 Gd03 O014 75.0(3) . 2_546 ?
O017 Gd03 O015 79.5(2) . 3_666 ?
O017 Gd03 O01Q 147.2(3) . . ?
O01Q Gd03 O00X 73.1(3) . 3_666 ?
O01Q Gd03 O014 78.3(3) . 2_546 ?
O01Q Gd03 O015 133.2(3) . 3_666 ?
C11 O3 Gd02 137.5(6) . 3_665 ?
H3A C3 H3B 109.5 . . ?
H3A C3 H3C 109.5 . . ?
H3B C3 H3C 109.5 . . ?
N7 C3 H3A 109.5 . . ?
N7 C3 H3B 109.5 . . ?
N7 C3 H3C 109.5 . . ?
C5 N3 C4 115.1(12) . . ?
C6 N3 C4 120.9(12) . . ?
C6 N3 C5 123.5(12) . . ?
O2 Gd04 O012 73.3(3) . 3_666 ?
O2 Gd04 O01E 134.1(3) . 3_666 ?
O2 Gd04 O01F 77.6(3) . 2 ?
O5 Gd04 O2 146.6(3) . . ?
O5 Gd04 O012 125.3(2) . 3_666 ?
O5 Gd04 O01E 79.2(3) . 3_666 ?
O5 Gd04 O01F 74.8(3) . 2 ?
O012 Gd04 O01E 73.4(2) 3_666 3_666 ?
O01A Gd04 O2 79.4(4) . . ?
O01A Gd04 O5 78.3(3) . . ?
O01A Gd04 O012 78.4(2) . 3_666 ?
O01A Gd04 O01E 122.9(3) . 3_666 ?
O01A Gd04 O01F 81.7(2) . 2 ?
O01B Gd04 O2 80.2(3) . . ?
O01B Gd04 O5 118.8(3) . . ?
O01B Gd04 O012 97.9(2) . 3_666 ?
O01B Gd04 O01A 159.5(3) . . ?
O01B Gd04 O01E 74.0(3) . 3_666 ?
O01B Gd04 O01F 91.8(2) . 2 ?
O01F Gd04 O012 147.2(3) 2 3_666 ?
O01F Gd04 O01E 139.3(3) 2 3_666 ?
C021 O4 Gd03 165.9(8) . . ?
N3 C4 H4A 109.5 . . ?
N3 C4 H4B 109.5 . . ?
N3 C4 H4C 109.5 . . ?
H4A C4 H4B 109.5 . . ?
H4A C4 H4C 109.5 . . ?
H4B C4 H4C 109.5 . . ?
C031 N4 C10 121.4(12) . . ?
C031 N4 C03M 119.0(11) . . ?
C03M N4 C10 119.6(11) . . ?
C020 S005 C02C 93.7(5) . . ?
C01W O5 Gd04 137.6(7) . . ?
N3 C5 H5A 109.5 . . ?
N3 C5 H5B 109.5 . . ?
N3 C5 H5C 109.5 . . ?
H5A C5 H5B 109.5 . . ?
H5A C5 H5C 109.5 . . ?
H5B C5 H5C 109.5 . . ?
C03F N5 C03J 122.7(13) . . ?
C03F N5 C03K 121.2(13) . . ?
C03J N5 C03K 116.0(12) . . ?
C028 S006 C02G 94.1(5) . . ?
O2 C6 N3 127.2(12) . . ?
O2 C6 H6 116.4 . . ?
N3 C6 H6 116.4 . . ?
C9 N6 C03E 120.0(12) . . ?
C03D N6 C9 120.9(13) . . ?
C03D N6 C03E 119.0(12) . . ?
C01Y S007 C02N 93.7(5) . . ?
N2 C7 H7A 109.5 . . ?
N2 C7 H7B 109.5 . . ?
N2 C7 H7C 109.5 . . ?
H7A C7 H7B 109.5 . . ?
H7A C7 H7C 109.5 . . ?
H7B C7 H7C 109.5 . . ?
C3 N7 C03P 111.9(12) . . ?
C12 N7 C3 127.9(14) . . ?
C12 N7 C03P 120.1(12) . . ?
C022 S008 C02B 94.7(5) . . ?
N2 C8 H8A 109.5 . . ?
N2 C8 H8B 109.5 . . ?
N2 C8 H8C 109.5 . . ?
H8A C8 H8B 109.5 . . ?
H8A C8 H8C 109.5 . . ?
H8B C8 H8C 109.5 . . ?
C01X S009 C025 94.5(5) . . ?
N6 C9 H9A 109.5 . . ?
N6 C9 H9B 109.5 . . ?
N6 C9 H9C 109.5 . . ?
H9A C9 H9B 109.5 . . ?
H9A C9 H9C 109.5 . . ?
H9B C9 H9C 109.5 . . ?
C1 N9 C03N 113.9(13) . . ?
C2 N9 C1 126.4(14) . . ?
C2 N9 C03N 119.4(14) . . ?
C026 S00A C02S 95.1(5) . . ?
C024 S00B C02R 94.3(5) . . ?
C023 S00C C029 95.2(5) . . ?
C02H S00D C02Z 94.2(5) . . ?
C02I S00E C025 94.5(5) . . ?
C02U S00F C02N 94.5(5) . . ?
C02Q S00G C02G 94.3(5) . . ?
C02E S00H C02R 95.3(5) . . ?
C02M S00I C02F 93.8(5) . . ?
C02J S00J C02K 94.3(5) . . ?
C02P S00K C02B 94.0(5) . . ?
C027 S00L C02K 95.9(5) . . ?
C02A S00M C02Y 95.2(5) . . ?
C034 S00N C02C 93.9(5) . . ?
C02O S00O C029 95.6(5) . . ?
C02V S00P C02S 94.7(5) . . ?
C037 S00Q C02Y 95.0(5) . . ?
C032 S00R C02Z 95.0(5) . . ?
C030 S00S C02M 93.9(5) . . ?
C11 O00T Gd01 134.0(6) . 1_554 ?
C01R O00U Gd01 135.4(7) . . ?
C01K O00W Gd01 173.7(7) . . ?
C01W O00X Gd03 140.2(6) . 3_666 ?
C01M O00Y Gd01 107.9(6) . 3_678 ?
C01M O00Z Gd02 172.7(7) . 1_567 ?
C01K O010 Gd02 110.3(6) . 3_666 ?
N4 C10 H10A 109.5 . . ?
N4 C10 H10B 109.5 . . ?
N4 C10 H10C 109.5 . . ?
H10A C10 H10B 109.5 . . ?
H10A C10 H10C 109.5 . . ?
H10B C10 H10C 109.5 . . ?
C01R O011 Gd02 134.6(6) . 3_666 ?
O3 C11 O00T 126.5(9) . . ?
O3 C11 C023 116.8(9) . . ?
O00T C11 C023 116.7(8) . . ?
C01Z O012 Gd04 139.2(6) . 3_666 ?
N7 C12 H12 121.7 . . ?
N7 C12 O039 116.6(14) . . ?
O039 C12 H12 121.7 . . ?
C01P O013 Gd02 129.8(6) . 2 ?
C01S O014 Gd03 123.8(6) . 2_556 ?
C01U O015 Gd03 116.9(6) . 3_666 ?
C01V O016 Gd03 155.2(8) . . ?
C01Z O017 Gd03 138.6(7) . . ?
C01O O018 Gd02 164.5(8) . . ?
C01U O01A Gd04 168.4(8) . . ?
C01P O01B Gd04 157.6(8) . . ?
C01V O01C Gd01 131.2(6) . 2_546 ?
C01S O01D Gd01 162.9(8) . . ?
C021 O01E Gd04 117.1(6) . 3_666 ?
C01O O01F Gd04 127.4(7) . 2_545 ?
Gd02 O01G H01A 109.7 . . ?
Gd02 O01G H01B 110.2 . . ?
H01A O01G H01B 103.8 . . ?
Gd01 O01I H01C 110.1 . . ?
Gd01 O01I H01D 110.5 . . ?
H01C O01I H01D 103.5 . . ?
C031 O01J Gd02 132.1(8) . . ?
O00W C01K C026 117.9(9) . . ?
O010 C01K O00W 124.6(9) . . ?
O010 C01K C026 117.5(9) . . ?
C033 O01L Gd01 132.4(8) . . ?
O00Y C01M Gd01 49.1(4) . 3_678 ?
O00Y C01M C022 116.8(8) . . ?
O00Z C01M Gd01 76.3(5) . 3_678 ?
O00Z C01M O00Y 125.1(9) . . ?
O00Z C01M C022 118.0(9) . . ?
C022 C01M Gd01 163.5(6) . 3_678 ?
O018 C01O O01F 122.8(10) . . ?
O018 C01O C01X 118.7(9) . . ?
O01F C01O C01X 118.3(9) . . ?
O013 C01P O01B 125.0(9) . . ?
O013 C01P C020 117.1(8) . . ?
O01B C01P C020 117.9(9) . . ?
C03I O01Q Gd03 154.4(10) . . ?
O00U C01R O011 128.2(9) . . ?
O00U C01R C024 115.8(9) . . ?
O011 C01R C024 116.0(9) . . ?
O014 C01S C028 118.3(9) . . ?
O01D C01S O014 123.8(9) . . ?
O01D C01S C028 117.8(9) . . ?
O015 C01U C027 118.3(9) . . ?
O01A C01U O015 125.4(10) . . ?
O01A C01U C027 116.2(10) . . ?
O016 C01V C01Y 117.0(9) . . ?
O01C C01V O016 125.1(9) . . ?
O01C C01V C01Y 117.9(9) . . ?
O5 C01W C02F 117.1(9) . . ?
O00X C01W O5 125.9(9) . . ?
O00X C01W C02F 117.0(9) . . ?
C01O C01X S009 119.2(8) . . ?
C02I C01X S009 117.1(8) . . ?
C02I C01X C01O 123.7(9) . . ?
C01V C01Y S007 117.8(7) . . ?
C02U C01Y S007 116.1(8) . . ?
C02U C01Y C01V 126.0(9) . . ?
O012 C01Z C02H 116.3(9) . . ?
O017 C01Z O012 126.2(9) . . ?
O017 C01Z C02H 117.5(9) . . ?
C01P C020 S005 118.6(7) . . ?
C034 C020 S005 116.9(8) . . ?
C034 C020 C01P 124.4(9) . . ?
O4 C021 O01E 125.7(10) . . ?
O4 C021 C02A 116.6(10) . . ?
O01E C021 C02A 117.7(9) . . ?
C01M C022 S008 116.0(7) . . ?
C02P C022 S008 116.7(8) . . ?
C02P C022 C01M 127.2(9) . . ?
C11 C023 S00C 119.9(8) . . ?
C02O C023 S00C 116.3(8) . . ?
C02O C023 C11 123.8(9) . . ?
C01R C024 S00B 118.6(8) . . ?
C02E C024 S00B 116.8(8) . . ?
C02E C024 C01R 124.5(9) . . ?
S009 C025 S00E 114.2(6) . . ?
C02Z C025 S009 124.4(9) . . ?
C02Z C025 S00E 121.4(8) . . ?
C01K C026 S00A 115.0(8) . . ?
C02V C026 S00A 116.9(8) . . ?
C02V C026 C01K 128.0(10) . . ?
C01U C027 S00L 117.4(8) . . ?
C02J C027 S00L 115.6(8) . . ?
C02J C027 C01U 127.0(9) . . ?
C01S C028 S006 119.3(8) . . ?
C02Q C028 S006 116.8(8) . . ?
C02Q C028 C01S 123.8(9) . . ?
S00O C029 S00C 113.1(5) . . ?
C02K C029 S00C 124.0(9) . . ?
C02K C029 S00O 122.9(9) . . ?
C021 C02A S00M 117.6(8) . . ?
C037 C02A S00M 116.4(8) . . ?
C037 C02A C021 125.9(10) . . ?
S00K C02B S008 114.2(5) . . ?
C02G C02B S008 121.4(8) . . ?
C02G C02B S00K 124.4(8) . . ?
S00N C02C S005 114.3(5) . . ?
C02S C02C S005 125.5(9) . . ?
C02S C02C S00N 120.1(8) . . ?
S00H C02E H02E 120.4 . . ?
C024 C02E S00H 119.3(8) . . ?
C024 C02E H02E 120.4 . . ?
C01W C02F S00I 116.7(8) . . ?
C030 C02F S00I 116.5(8) . . ?
C030 C02F C01W 126.8(10) . . ?
S006 C02G S00G 114.4(5) . . ?
C02B C02G S006 125.0(8) . . ?
C02B C02G S00G 120.6(8) . . ?
C01Z C02H S00D 118.2(8) . . ?
C032 C02H S00D 117.5(8) . . ?
C032 C02H C01Z 124.4(10) . . ?
S00E C02I H02I 120.9 . . ?
C01X C02I S00E 118.1(8) . . ?
C01X C02I H02I 120.9 . . ?
S00J C02J H02J 119.9 . . ?
C027 C02J S00J 120.3(8) . . ?
C027 C02J H02J 119.9 . . ?
S00L C02K S00J 112.8(5) . . ?
C029 C02K S00J 124.0(9) . . ?
C029 C02K S00L 123.1(9) . . ?
S00I C02M S00S 114.4(6) . . ?
C02N C02M S00I 121.4(8) . . ?
C02N C02M S00S 124.2(8) . . ?
S00F C02N S007 114.7(5) . . ?
C02M C02N S007 124.3(8) . . ?
C02M C02N S00F 120.8(8) . . ?
S00O C02O H02O 120.2 . . ?
C023 C02O S00O 119.5(8) . . ?
C023 C02O H02O 120.2 . . ?
S00K C02P H02P 120.3 . . ?
C022 C02P S00K 119.4(8) . . ?
C022 C02P H02P 120.3 . . ?
S00G C02Q H02Q 121.0 . . ?
C028 C02Q S00G 118.1(8) . . ?
C028 C02Q H02Q 121.0 . . ?
S00H C02R S00B 113.9(5) . . ?
C02R C02R S00B 122.1(12) 3_677 . ?
C02R C02R S00H 124.0(12) 3_677 . ?
S00P C02S S00A 113.6(6) . . ?
C02C C02S S00A 120.3(9) . . ?
C02C C02S S00P 126.0(9) . . ?
S00F C02U H02U 120.6 . . ?
C01Y C02U S00F 118.8(8) . . ?
C01Y C02U H02U 120.6 . . ?
S00P C02V H02V 120.8 . . ?
C026 C02V S00P 118.5(8) . . ?
C026 C02V H02V 120.8 . . ?
S00Q C02Y S00M 113.1(6) . . ?
C02Y C02Y S00M 123.3(12) 3_665 . ?
C02Y C02Y S00Q 123.5(12) 3_665 . ?
S00D C02Z S00R 113.7(6) . . ?
C025 C02Z S00D 122.8(9) . . ?
C025 C02Z S00R 123.5(9) . . ?
S00S C030 H030 120.2 . . ?
C02F C030 S00S 119.6(9) . . ?
C02F C030 H030 120.2 . . ?
N4 C031 H031 115.7 . . ?
O01J C031 N4 128.5(12) . . ?
O01J C031 H031 115.7 . . ?
S00R C032 H032 120.7 . . ?
C02H C032 S00R 118.6(9) . . ?
C02H C032 H032 120.7 . . ?
N1 C033 H033 115.1 . . ?
O01L C033 N1 129.9(12) . . ?
O01L C033 H033 115.1 . . ?
S00N C034 H034 120.7 . . ?
C020 C034 S00N 118.6(8) . . ?
C020 C034 H034 120.7 . . ?
S00Q C037 H037 120.2 . . ?
C02A C037 S00Q 119.6(9) . . ?
C02A C037 H037 120.2 . . ?
N6 C03D H03X 120.5 . . ?
O038 C03D N6 119.0(14) . . ?
O038 C03D H03X 120.5 . . ?
N6 C03E H03Y 109.5 . . ?
N6 C03E H 109.5 . . ?
N6 C03E HA 109.5 . . ?
H03Y C03E H 109.5 . . ?
H03Y C03E HA 109.5 . . ?
H C03E HA 109.5 . . ?
N5 C03F O03B 115.7(13) . . ?
N5 C03F H03Q 122.2 . . ?
O03B C03F H03Q 122.2 . . ?
N1 C03H H03A 109.5 . . ?
N1 C03H H03B 109.5 . . ?
N1 C03H H03C 109.5 . . ?
H03A C03H H03B 109.5 . . ?
H03A C03H H03C 109.5 . . ?
H03B C03H H03C 109.5 . . ?
N2 C03I H03I 115.3 . . ?
O01Q C03I N2 129.4(13) . . ?
O01Q C03I H03I 115.3 . . ?
N5 C03J H03R 109.5 . . ?
N5 C03J H03S 109.5 . . ?
N5 C03J H03T 109.5 . . ?
H03R C03J H03S 109.5 . . ?
H03R C03J H03T 109.5 . . ?
H03S C03J H03T 109.5 . . ?
N5 C03K H03U 109.5 . . ?
N5 C03K H03V 109.5 . . ?
N5 C03K H03W 109.5 . . ?
H03U C03K H03V 109.5 . . ?
H03U C03K H03W 109.5 . . ?
H03V C03K H03W 109.5 . . ?
N4 C03M H03D 109.5 . . ?
N4 C03M H03E 109.5 . . ?
N4 C03M H03F 109.5 . . ?
H03D C03M H03E 109.5 . . ?
H03D C03M H03F 109.5 . . ?
H03E C03M H03F 109.5 . . ?
N9 C03N H03K 109.5 . . ?
N9 C03N H03L 109.5 . . ?
N9 C03N H03M 109.5 . . ?
H03K C03N H03L 109.5 . . ?
H03K C03N H03M 109.5 . . ?
H03L C03N H03M 109.5 . . ?
N1 C03O H03G 109.5 . . ?
N1 C03O H03H 109.5 . . ?
N1 C03O H03J 109.5 . . ?
H03G C03O H03H 109.5 . . ?
H03G C03O H03J 109.5 . . ?
H03H C03O H03J 109.5 . . ?
N7 C03P H03N 109.5 . . ?
N7 C03P H03O 109.5 . . ?
N7 C03P H03P 109.5 . . ?
H03N C03P H03O 109.5 . . ?
H03N C03P H03P 109.5 . . ?
H03O C03P H03P 109.5 . . ?

loop_
_geom_bond_atom_site_label_1
_geom_bond_atom_site_label_2
_geom_bond_distance
_geom_bond_site_symmetry_2
_geom_bond_publ_flag
Gd01 O00T 2.492(6) 1_556 ?
Gd01 O00U 2.379(6) . ?
Gd01 O00W 2.338(6) . ?
Gd01 O00Y 2.429(6) 3_678 ?
Gd01 O01C 2.420(6) 2_556 ?
Gd01 O01D 2.344(7) . ?
Gd01 O01I 2.510(7) . ?
Gd01 O01L 2.531(7) . ?
Gd01 C01M 3.056(10) 3_678 ?
O1 C2 1.42(2) . ?
C1 H1A 0.9600 . ?
C1 H1B 0.9600 . ?
C1 H1C 0.9600 . ?
C1 N9 1.417(18) . ?
N1 C033 1.253(14) . ?
N1 C03H 1.438(14) . ?
N1 C03O 1.401(15) . ?
Gd02 O3 2.378(6) 3_665 ?
Gd02 O00Z 2.361(6) 1_543 ?
Gd02 O010 2.410(6) 3_666 ?
Gd02 O011 2.478(6) 3_666 ?
Gd02 O013 2.427(6) 2_545 ?
Gd02 O018 2.338(7) . ?
Gd02 O01G 2.499(7) . ?
Gd02 O01J 2.510(7) . ?
O2 Gd04 2.370(8) . ?
O2 C6 1.171(14) . ?
C2 H2 0.9300 . ?
C2 N9 1.209(17) . ?
N2 C7 1.416(18) . ?
N2 C8 1.401(16) . ?
N2 C03I 1.391(16) . ?
Gd03 O4 2.316(6) . ?
Gd03 O00X 2.411(6) 3_666 ?
Gd03 O014 2.397(6) 2_546 ?
Gd03 O015 2.408(6) 3_666 ?
Gd03 O016 2.287(6) . ?
Gd03 O017 2.323(6) . ?
Gd03 O01Q 2.379(8) . ?
O3 C11 1.243(11) . ?
C3 H3A 0.9600 . ?
C3 H3B 0.9600 . ?
C3 H3C 0.9600 . ?
C3 N7 1.350(17) . ?
N3 C4 1.441(17) . ?
N3 C5 1.390(16) . ?
N3 C6 1.365(16) . ?
Gd04 O5 2.321(6) . ?
Gd04 O012 2.400(6) 3_666 ?
Gd04 O01A 2.315(6) . ?
Gd04 O01B 2.270(6) . ?
Gd04 O01E 2.431(7) 3_666 ?
Gd04 O01F 2.382(6) 2 ?
O4 C021 1.232(12) . ?
C4 H4A 0.9600 . ?
C4 H4B 0.9600 . ?
C4 H4C 0.9600 . ?
N4 C10 1.452(16) . ?
N4 C031 1.274(15) . ?
N4 C03M 1.428(15) . ?
S005 C020 1.742(10) . ?
S005 C02C 1.762(10) . ?
O5 C01W 1.267(12) . ?
C5 H5A 0.9600 . ?
C5 H5B 0.9600 . ?
C5 H5C 0.9600 . ?
N5 C03F 1.252(16) . ?
N5 C03J 1.398(17) . ?
N5 C03K 1.450(16) . ?
S006 C028 1.753(10) . ?
S006 C02G 1.753(10) . ?
C6 H6 0.9300 . ?
N6 C9 1.353(17) . ?
N6 C03D 1.333(16) . ?
N6 C03E 1.439(17) . ?
S007 C01Y 1.758(10) . ?
S007 C02N 1.761(10) . ?
C7 H7A 0.9600 . ?
C7 H7B 0.9600 . ?
C7 H7C 0.9600 . ?
N7 C12 1.261(16) . ?
N7 C03P 1.452(17) . ?
S008 C022 1.753(10) . ?
S008 C02B 1.761(10) . ?
C8 H8A 0.9600 . ?
C8 H8B 0.9600 . ?
C8 H8C 0.9600 . ?
S009 C01X 1.744(10) . ?
S009 C025 1.752(11) . ?
C9 H9A 0.9600 . ?
C9 H9B 0.9600 . ?
C9 H9C 0.9600 . ?
N9 C03N 1.426(18) . ?
S00A C026 1.747(10) . ?
S00A C02S 1.765(11) . ?
S00B C024 1.757(10) . ?
S00B C02R 1.779(11) . ?
S00C C023 1.748(10) . ?
S00C C029 1.792(11) . ?
S00D C02H 1.767(11) . ?
S00D C02Z 1.769(10) . ?
S00E C025 1.757(11) . ?
S00E C02I 1.727(10) . ?
S00F C02N 1.747(10) . ?
S00F C02U 1.706(10) . ?
S00G C02G 1.756(10) . ?
S00G C02Q 1.730(10) . ?
S00H C02E 1.711(10) . ?
S00H C02R 1.753(11) . ?
S00I C02F 1.767(10) . ?
S00I C02M 1.754(10) . ?
S00J C02J 1.732(10) . ?
S00J C02K 1.778(11) . ?
S00K C02B 1.761(10) . ?
S00K C02P 1.740(10) . ?
S00L C027 1.752(10) . ?
S00L C02K 1.771(11) . ?
S00M C02A 1.758(10) . ?
S00M C02Y 1.780(11) . ?
S00N C02C 1.746(11) . ?
S00N C034 1.720(10) . ?
S00O C029 1.750(11) . ?
S00O C02O 1.719(10) . ?
S00P C02S 1.765(11) . ?
S00P C02V 1.737(10) . ?
S00Q C02Y 1.756(11) . ?
S00Q C037 1.737(11) . ?
S00R C02Z 1.772(11) . ?
S00R C032 1.729(11) . ?
S00S C02M 1.763(11) . ?
S00S C030 1.719(10) . ?
O00T C11 1.273(12) . ?
O00U C01R 1.244(11) . ?
O00W C01K 1.244(11) . ?
O00X C01W 1.253(12) . ?
O00Y C01M 1.252(11) . ?
O00Z C01M 1.235(11) . ?
O010 C01K 1.238(12) . ?
C10 H10A 0.9600 . ?
C10 H10B 0.9600 . ?
C10 H10C 0.9600 . ?
O011 C01R 1.264(12) . ?
C11 C023 1.483(13) . ?
O012 C01Z 1.261(12) . ?
C12 H12 0.9300 . ?
C12 O039 1.359(16) . ?
O013 C01P 1.230(11) . ?
O014 C01S 1.250(12) . ?
O015 C01U 1.247(12) . ?
O016 C01V 1.256(12) . ?
O017 C01Z 1.261(12) . ?
O018 C01O 1.237(12) . ?
O01A C01U 1.247(12) . ?
O01B C01P 1.262(11) . ?
O01C C01V 1.235(12) . ?
O01D C01S 1.238(12) . ?
O01E C021 1.265(13) . ?
O01F C01O 1.257(12) . ?
O01G H01A 0.8659 . ?
O01G H01B 0.8655 . ?
O01I H01C 0.8708 . ?
O01I H01D 0.8708 . ?
O01J C031 1.200(13) . ?
C01K C026 1.487(14) . ?
O01L C033 1.198(13) . ?
C01M C022 1.499(13) . ?
C01O C01X 1.477(14) . ?
C01P C020 1.474(13) . ?
O01Q C03I 1.122(14) . ?
C01R C024 1.493(14) . ?
C01S C028 1.468(14) . ?
C01U C027 1.481(14) . ?
C01V C01Y 1.469(13) . ?
C01W C02F 1.465(13) . ?
C01X C02I 1.337(14) . ?
C01Y C02U 1.357(14) . ?
C01Z C02H 1.473(14) . ?
C020 C034 1.334(14) . ?
C021 C02A 1.494(14) . ?
C022 C02P 1.313(14) . ?
C023 C02O 1.333(14) . ?
C024 C02E 1.330(15) . ?
C025 C02Z 1.324(14) . ?
C026 C02V 1.333(14) . ?
C027 C02J 1.325(14) . ?
C028 C02Q 1.345(14) . ?
C029 C02K 1.308(14) . ?
C02A C037 1.310(15) . ?
C02B C02G 1.333(13) . ?
C02C C02S 1.321(14) . ?
C02E H02E 0.9300 . ?
C02F C030 1.317(14) . ?
C02H C032 1.321(14) . ?
C02I H02I 0.9300 . ?
C02J H02J 0.9300 . ?
C02M C02N 1.341(13) . ?
C02O H02O 0.9300 . ?
C02P H02P 0.9300 . ?
C02Q H02Q 0.9300 . ?
C02R C02R 1.341(19) 3_677 ?
C02U H02U 0.9300 . ?
C02V H02V 0.9300 . ?
C02Y C02Y 1.32(2) 3_665 ?
C030 H030 0.9300 . ?
C031 H031 0.9300 . ?
C032 H032 0.9300 . ?
C033 H033 0.9300 . ?
C034 H034 0.9300 . ?
C037 H037 0.9300 . ?
O038 C03D 1.283(16) . ?
O03B C03F 1.374(17) . ?
C03D H03X 0.9300 . ?
C03E H03Y 0.9600 . ?
C03E H 0.9600 . ?
C03E HA 0.9600 . ?
C03F H03Q 0.9300 . ?
C03H H03A 0.9600 . ?
C03H H03B 0.9600 . ?
C03H H03C 0.9600 . ?
C03I H03I 0.9300 . ?
C03J H03R 0.9600 . ?
C03J H03S 0.9600 . ?
C03J H03T 0.9600 . ?
C03K H03U 0.9600 . ?
C03K H03V 0.9600 . ?
C03K H03W 0.9600 . ?
C03M H03D 0.9600 . ?
C03M H03E 0.9600 . ?
C03M H03F 0.9600 . ?
C03N H03K 0.9600 . ?
C03N H03L 0.9600 . ?
C03N H03M 0.9600 . ?
C03O H03G 0.9600 . ?
C03O H03H 0.9600 . ?
C03O H03J 0.9600 . ?
C03P H03N 0.9600 . ?
C03P H03O 0.9600 . ?
C03P H03P 0.9600 . ?

loop_
_geom_torsion_atom_site_label_1
_geom_torsion_atom_site_label_2
_geom_torsion_atom_site_label_3
_geom_torsion_atom_site_label_4
_geom_torsion
_geom_torsion_site_symmetry_1
_geom_torsion_site_symmetry_2
_geom_torsion_site_symmetry_3
_geom_torsion_site_symmetry_4
_geom_torsion_publ_flag
Gd01 O00T C11 O3 -10.3(16) 1_554 . . . ?
Gd01 O00T C11 C023 169.7(6) 1_554 . . . ?
Gd01 O00U C01R O011 -54.1(16) . . . . ?
Gd01 O00U C01R C024 128.0(8) . . . . ?
Gd01 O00Y C01M O00Z -7.7(12) 3_678 . . . ?
Gd01 O00Y C01M C022 169.5(7) 3_678 . . . ?
Gd01 O01C C01V O016 3.4(17) 2_546 . . . ?
Gd01 O01C C01V C01Y -176.8(7) 2_546 . . . ?
Gd01 O01D C01S O014 118(2) . . . . ?
Gd01 O01D C01S C028 -65(3) . . . . ?
Gd01 O01L C033 N1 -170.5(10) . . . . ?
Gd01 C01M C022 S008 34(3) 3_678 . . . ?
Gd01 C01M C022 C02P -147(2) 3_678 . . . ?
O1 C2 N9 C1 179.5(14) . . . . ?
O1 C2 N9 C03N 7(2) . . . . ?
Gd02 O3 C11 O00T 55.1(15) 3_665 . . . ?
Gd02 O3 C11 C023 -124.9(9) 3_665 . . . ?
Gd02 O010 C01K O00W -6.2(13) 3_666 . . . ?
Gd02 O010 C01K C026 171.6(7) 3_666 . . . ?
Gd02 O011 C01R O00U 12.3(17) 3_666 . . . ?
Gd02 O011 C01R C024 -169.8(6) 3_666 . . . ?
Gd02 O013 C01P O01B 6.3(17) 2 . . . ?
Gd02 O013 C01P C020 -174.0(7) 2 . . . ?
Gd02 O018 C01O O01F 117(2) . . . . ?
Gd02 O018 C01O C01X -68(3) . . . . ?
Gd02 O01J C031 N4 -169.4(10) . . . . ?
Gd03 O4 C021 O01E -66(3) . . . . ?
Gd03 O4 C021 C02A 111(3) . . . . ?
Gd03 O00X C01W O5 3.5(18) 3_666 . . . ?
Gd03 O00X C01W C02F -177.2(7) 3_666 . . . ?
Gd03 O014 C01S O01D 19.4(15) 2_556 . . . ?
Gd03 O014 C01S C028 -158.3(7) 2_556 . . . ?
Gd03 O015 C01U O01A 14.6(14) 3_666 . . . ?
Gd03 O015 C01U C027 -162.2(7) 3_666 . . . ?
Gd03 O016 C01V O01C -100.3(17) . . . . ?
Gd03 O016 C01V C01Y 79.9(19) . . . . ?
Gd03 O017 C01Z O012 40.3(18) . . . . ?
Gd03 O017 C01Z C02H -140.5(8) . . . . ?
Gd03 O01Q C03I N2 -134(2) . . . . ?
O3 C11 C023 S00C 178.9(7) . . . . ?
O3 C11 C023 C02O 2.4(16) . . . . ?
C3 N7 C12 O039 2(2) . . . . ?
Gd04 O2 C6 N3 -148.6(17) . . . . ?
Gd04 O5 C01W O00X 37.9(17) . . . . ?
Gd04 O5 C01W C02F -141.4(8) . . . . ?
Gd04 O012 C01Z O017 -2.1(19) 3_666 . . . ?
Gd04 O012 C01Z C02H 178.7(7) 3_666 . . . ?
Gd04 O01A C01U O015 -64(4) . . . . ?
Gd04 O01A C01U C027 113(3) . . . . ?
Gd04 O01B C01P O013 -109.3(17) . . . . ?
Gd04 O01B C01P C020 71(2) . . . . ?
Gd04 O01E C021 O4 14.8(15) 3_666 . . . ?
Gd04 O01E C021 C02A -162.1(7) 3_666 . . . ?
Gd04 O01F C01O O018 15.7(16) 2_545 . . . ?
Gd04 O01F C01O C01X -160.0(7) 2_545 . . . ?
O4 C021 C02A S00M -176.4(8) . . . . ?
O4 C021 C02A C037 1.9(17) . . . . ?
C4 N3 C6 O2 -13(2) . . . . ?
S005 C020 C034 S00N 1.6(13) . . . . ?
S005 C02C C02S S00A 177.9(6) . . . . ?
S005 C02C C02S S00P -6.4(16) . . . . ?
O5 C01W C02F S00I -173.4(8) . . . . ?
O5 C01W C02F C030 3.9(17) . . . . ?
C5 N3 C6 O2 175.5(14) . . . . ?
S006 C028 C02Q S00G -0.7(13) . . . . ?
S007 C01Y C02U S00F 0.0(13) . . . . ?
C7 N2 C03I O01Q -18(3) . . . . ?
S008 C022 C02P S00K -2.0(12) . . . . ?
S008 C02B C02G S006 179.9(6) . . . . ?
S008 C02B C02G S00G -0.8(14) . . . . ?
C8 N2 C03I O01Q 178.1(16) . . . . ?
S009 C01X C02I S00E 1.0(13) . . . . ?
S009 C025 C02Z S00D -179.3(6) . . . . ?
S009 C025 C02Z S00R -1.2(16) . . . . ?
C9 N6 C03D O038 0(2) . . . . ?
S00A C026 C02V S00P -0.6(13) . . . . ?
S00B C024 C02E S00H -1.4(13) . . . . ?
S00C C023 C02O S00O 2.9(13) . . . . ?
S00C C029 C02K S00J 1.8(16) . . . . ?
S00C C029 C02K S00L -177.9(6) . . . . ?
S00D C02H C032 S00R -0.3(13) . . . . ?
S00E C025 C02Z S00D -0.7(15) . . . . ?
S00E C025 C02Z S00R 177.4(6) . . . . ?
S00I C02F C030 S00S 0.8(13) . . . . ?
S00I C02M C02N S007 179.2(6) . . . . ?
S00I C02M C02N S00F -5.5(14) . . . . ?
S00K C02B C02G S006 -2.5(15) . . . . ?
S00K C02B C02G S00G 176.9(6) . . . . ?
S00L C027 C02J S00J -1.3(13) . . . . ?
S00M C02A C037 S00Q -0.3(13) . . . . ?
S00N C02C C02S S00A -6.2(14) . . . . ?
S00N C02C C02S S00P 169.5(7) . . . . ?
S00O C029 C02K S00J -179.6(6) . . . . ?
S00O C029 C02K S00L 0.6(15) . . . . ?
S00S C02M C02N S007 -2.9(15) . . . . ?
S00S C02M C02N S00F 172.5(6) . . . . ?
O00T C11 C023 S00C -1.1(13) . . . . ?
O00T C11 C023 C02O -177.6(10) . . . . ?
O00U C01R C024 S00B -177.5(7) . . . . ?
O00U C01R C024 C02E 0.2(16) . . . . ?
O00W C01K C026 S00A 179.5(8) . . . . ?
O00W C01K C026 C02V -2.4(17) . . . . ?
O00X C01W C02F S00I 7.2(13) . . . . ?
O00X C01W C02F C030 -175.5(11) . . . . ?
O00Y C01M C022 S008 5.2(12) . . . . ?
O00Y C01M C022 C02P -176.3(10) . . . . ?
O00Z C01M C022 S008 -177.3(7) . . . . ?
O00Z C01M C022 C02P 1.2(16) . . . . ?
O010 C01K C026 S00A 1.5(13) . . . . ?
O010 C01K C026 C02V 179.6(11) . . . . ?
C10 N4 C031 O01J 177.4(13) . . . . ?
O011 C01R C024 S00B 4.3(13) . . . . ?
O011 C01R C024 C02E -177.9(10) . . . . ?
C11 C023 C02O S00O 179.5(8) . . . . ?
O012 C01Z C02H S00D 7.5(14) . . . . ?
O012 C01Z C02H C032 -172.8(11) . . . . ?
O013 C01P C020 S005 -13.7(14) . . . . ?
O013 C01P C020 C034 162.3(11) . . . . ?
O014 C01S C028 S006 1.9(14) . . . . ?
O014 C01S C028 C02Q 177.9(11) . . . . ?
O015 C01U C027 S00L 3.3(13) . . . . ?
O015 C01U C027 C02J -178.6(11) . . . . ?
O016 C01V C01Y S007 165.9(8) . . . . ?
O016 C01V C01Y C02U -17.7(17) . . . . ?
O017 C01Z C02H S00D -171.8(8) . . . . ?
O017 C01Z C02H C032 7.9(17) . . . . ?
O018 C01O C01X S009 -174.3(9) . . . . ?
O018 C01O C01X C02I 6.1(18) . . . . ?
O01A C01U C027 S00L -173.8(8) . . . . ?
O01A C01U C027 C02J 4.2(17) . . . . ?
O01B C01P C020 S005 166.0(8) . . . . ?
O01B C01P C020 C034 -18.0(17) . . . . ?
O01C C01V C01Y S007 -13.9(14) . . . . ?
O01C C01V C01Y C02U 162.4(11) . . . . ?
O01D C01S C028 S006 -175.9(8) . . . . ?
O01D C01S C028 C02Q 0.0(17) . . . . ?
O01E C021 C02A S00M 0.8(14) . . . . ?
O01E C021 C02A C037 179.1(11) . . . . ?
O01F C01O C01X S009 1.6(15) . . . . ?
O01F C01O C01X C02I -178.1(11) . . . . ?
C01K C026 C02V S00P -178.6(9) . . . . ?
C01M C022 C02P S00K 179.4(8) . . . . ?
C01O C01X C02I S00E -179.3(9) . . . . ?
C01P C020 C034 S00N -174.5(9) . . . . ?
C01R C024 C02E S00H -179.2(8) . . . . ?
C01S C028 C02Q S00G -176.7(8) . . . . ?
C01U C027 C02J S00J -179.5(8) . . . . ?
C01V C01Y C02U S00F -176.4(9) . . . . ?
C01W C02F C030 S00S -176.5(9) . . . . ?
C01X S009 C025 S00E -11.8(7) . . . . ?
C01X S009 C025 C02Z 166.9(11) . . . . ?
C01Y S007 C02N S00F -14.4(7) . . . . ?
C01Y S007 C02N C02M 161.2(10) . . . . ?
C01Z C02H C032 S00R -180.0(9) . . . . ?
C020 S005 C02C S00N -15.0(7) . . . . ?
C020 S005 C02C C02S 161.1(11) . . . . ?
C021 C02A C037 S00Q -178.6(9) . . . . ?
C022 S008 C02B S00K -10.0(7) . . . . ?
C022 S008 C02B C02G 167.9(9) . . . . ?
C023 S00C C029 S00O -4.8(7) . . . . ?
C023 S00C C029 C02K 173.8(10) . . . . ?
C024 S00B C02R S00H 5.9(7) . . . . ?
C024 S00B C02R C02R -174.2(13) . . . 3_677 ?
C025 S009 C01X C01O -173.1(9) . . . . ?
C025 S009 C01X C02I 6.6(10) . . . . ?
C025 S00E C02I C01X -8.1(11) . . . . ?
C026 S00A C02S S00P -10.7(7) . . . . ?
C026 S00A C02S C02C 165.5(10) . . . . ?
C027 S00L C02K S00J 9.6(7) . . . . ?
C027 S00L C02K C029 -170.6(10) . . . . ?
C028 S006 C02G S00G -15.2(7) . . . . ?
C028 S006 C02G C02B 164.2(10) . . . . ?
C029 S00C C023 C11 -175.4(8) . . . . ?
C029 S00C C023 C02O 1.3(10) . . . . ?
C029 S00O C02O C023 -5.5(10) . . . . ?
C02A S00M C02Y S00Q 7.9(7) . . . . ?
C02A S00M C02Y C02Y -169.7(14) . . . 3_665 ?
C02B S008 C022 C01M -174.0(8) . . . . ?
C02B S008 C022 C02P 7.3(9) . . . . ?
C02B S00K C02P C022 -4.4(10) . . . . ?
C02C S005 C020 C01P -175.5(9) . . . . ?
C02C S005 C020 C034 8.2(10) . . . . ?
C02C S00N C034 C020 -10.5(11) . . . . ?
C02E S00H C02R S00B -6.5(7) . . . . ?
C02E S00H C02R C02R 173.6(14) . . . 3_677 ?
C02F S00I C02M S00S -12.7(7) . . . . ?
C02F S00I C02M C02N 165.4(10) . . . . ?
C02G S006 C028 C01S -174.1(9) . . . . ?
C02G S006 C028 C02Q 9.7(10) . . . . ?
C02G S00G C02Q C028 -8.6(10) . . . . ?
C02H S00D C02Z S00R -9.7(7) . . . . ?
C02H S00D C02Z C025 168.6(10) . . . . ?
C02I S00E C025 S009 12.2(7) . . . . ?
C02I S00E C025 C02Z -166.5(10) . . . . ?
C02J S00J C02K S00L -9.9(7) . . . . ?
C02J S00J C02K C029 170.3(11) . . . . ?
C02K S00J C02J C027 7.0(10) . . . . ?
C02K S00L C027 C01U 173.1(8) . . . . ?
C02K S00L C027 C02J -5.2(9) . . . . ?
C02M S00I C02F C01W -175.1(8) . . . . ?
C02M S00I C02F C030 7.3(10) . . . . ?
C02M S00S C030 C02F -8.4(10) . . . . ?
C02N S007 C01Y C01V -174.6(9) . . . . ?
C02N S007 C01Y C02U 8.7(10) . . . . ?
C02N S00F C02U C01Y -8.8(10) . . . . ?
C02O S00O C029 S00C 6.0(7) . . . . ?
C02O S00O C029 C02K -172.7(10) . . . . ?
C02P S00K C02B S008 9.2(7) . . . . ?
C02P S00K C02B C02G -168.7(10) . . . . ?
C02Q S00G C02G S006 14.9(7) . . . . ?
C02Q S00G C02G C02B -164.5(10) . . . . ?
C02R S00B C024 C01R 175.1(8) . . . . ?
C02R S00B C024 C02E -2.8(10) . . . . ?
C02R S00H C02E C024 4.9(10) . . . . ?
C02S S00A C026 C01K -174.8(8) . . . . ?
C02S S00A C026 C02V 6.9(10) . . . . ?
C02S S00P C02V C026 -6.1(10) . . . . ?
C02U S00F C02N S007 14.5(7) . . . . ?
C02U S00F C02N C02M -161.3(10) . . . . ?
C02V S00P C02S S00A 10.5(7) . . . . ?
C02V S00P C02S C02C -165.5(11) . . . . ?
C02Y S00M C02A C021 173.7(9) . . . . ?
C02Y S00M C02A C037 -4.7(10) . . . . ?
C02Y S00Q C037 C02A 5.2(11) . . . . ?
C02Z S00D C02H C01Z -174.1(9) . . . . ?
C02Z S00D C02H C032 6.2(10) . . . . ?
C02Z S00R C032 C02H -5.8(11) . . . . ?
C030 S00S C02M S00I 13.0(7) . . . . ?
C030 S00S C02M C02N -165.0(10) . . . . ?
C032 S00R C02Z S00D 9.7(7) . . . . ?
C032 S00R C02Z C025 -168.6(11) . . . . ?
C034 S00N C02C S005 15.7(7) . . . . ?
C034 S00N C02C C02S -160.7(10) . . . . ?
C037 S00Q C02Y S00M -8.0(7) . . . . ?
C037 S00Q C02Y C02Y 169.6(14) . . . 3_665 ?
C03E N6 C03D O038 -175.6(12) . . . . ?
C03H N1 C033 O01L -7(2) . . . . ?
C03J N5 C03F O03B 3(2) . . . . ?
C03K N5 C03F O03B -179.2(12) . . . . ?
C03M N4 C031 O01J -3(2) . . . . ?
C03O N1 C033 O01L 175.8(13) . . . . ?
C03P N7 C12 O039 -173.5(12) . . . . ?
